data_1575142
loop_
_publ_author_name
'Bouley, Bailey S.'
'Bae, Dae Young'
'Chakrabarti, Sagnik'
'Rosen, Mari'
'Kennedy, Robert D.'
'Mirica, Liviu M.'

_publ_section_title
;
 Insights into the mechanism of active catalyst generation for the
 Pd<sup>II</sup>(acac)<sub>2</sub>/PPh<sub>3</sub> system in the context
 of telomerization of 1,3-butadiene.
;
_journal_issue 34
_journal_name_full 'Chemical science'
_journal_page_first 15486
_journal_page_last 15498
_journal_paper_doi 10.1039/d5sc02171e
_journal_volume 16
_journal_year 2025
_chemical_formula_moiety 'C30 H33 O6 P Pd'
_chemical_formula_sum 'C30 H33 O6 P Pd'
_chemical_formula_weight 626.93
_space_group_crystal_system monoclinic
_space_group_IT_number 14
_space_group_name_Hall '-P 2yn'
_space_group_name_H-M_alt 'P 1 21/n 1'
_atom_sites_solution_hydrogens geom
_atom_sites_solution_primary dual
_audit_creation_date 2024-08-09
_audit_creation_method
;
Olex2 1.3
(compiled 2020.11.12 svn.r5f609507 for OlexSys, GUI svn.r6408)
;
_audit_update_record
;
2024-08-09 deposited with the CCDC.	2025-07-21 downloaded from the CCDC.
;
_cell_angle_alpha 90
_cell_angle_beta 99.2350(10)
_cell_angle_gamma 90
_cell_formula_units_Z 4
_cell_length_a 10.9495(4)
_cell_length_b 15.9935(6)
_cell_length_c 16.2962(6)
_cell_measurement_reflns_used 8664
_cell_measurement_temperature 100.00
_cell_measurement_theta_max 25.35
_cell_measurement_theta_min 2.27
_cell_volume 2816.81(18)
_computing_cell_refinement 'SAINT V8.40B (?, 2016)'
_computing_data_reduction 'SAINT V8.40B (?, 2016)'
_computing_molecular_graphics 'Olex2 1.3 (Dolomanov et al., 2009)'
_computing_publication_material 'Olex2 1.3 (Dolomanov et al., 2009)'
_computing_structure_refinement 'SHELXL 2018/3 (Sheldrick, 2015)'
_computing_structure_solution 'SHELXT 2014/5 (Sheldrick, 2014)'
_diffrn_ambient_temperature 100.00
_diffrn_measured_fraction_theta_full 0.999
_diffrn_measured_fraction_theta_max 0.998
_diffrn_measurement_device_type 'Bruker D8 Venture/Photon II'
_diffrn_measurement_method '\f and \w scans'
_diffrn_radiation_monochromator graphite
_diffrn_radiation_type MoK\a
_diffrn_radiation_wavelength 0.71073
_diffrn_reflns_av_R_equivalents 0.0561
_diffrn_reflns_av_unetI/netI 0.0417
_diffrn_reflns_Laue_measured_fraction_full 0.999
_diffrn_reflns_Laue_measured_fraction_max 0.998
_diffrn_reflns_limit_h_max 13
_diffrn_reflns_limit_h_min -13
_diffrn_reflns_limit_k_max 18
_diffrn_reflns_limit_k_min -19
_diffrn_reflns_limit_l_max 19
_diffrn_reflns_limit_l_min -19
_diffrn_reflns_number 25172
_diffrn_reflns_point_group_measured_fraction_full 0.999
_diffrn_reflns_point_group_measured_fraction_max 0.998
_diffrn_reflns_theta_full 25.242
_diffrn_reflns_theta_max 25.367
_diffrn_reflns_theta_min 2.274
_diffrn_source_current 1.0
_diffrn_source_power 0.05
_diffrn_source_voltage 50.0
_diffrn_standards_number 0
_exptl_absorpt_coefficient_mu 0.757
_exptl_absorpt_correction_T_max 0.7452
_exptl_absorpt_correction_T_min 0.6541
_exptl_absorpt_correction_type none
_exptl_absorpt_process_details
;
SADABS-2016/2 (Bruker,2016/2) was used for absorption correction.
wR2(int) was 0.0768 before and 0.0596 after correction.
The Ratio of minimum to maximum transmission is 0.8778.
The \l/2 correction factor is Not present.
;
_exptl_crystal_colour yellow
_exptl_crystal_colour_primary yellow
_exptl_crystal_density_diffrn 1.478
_exptl_crystal_description tablet
_exptl_crystal_F_000 1288
_exptl_crystal_size_max 0.136
_exptl_crystal_size_mid 0.099
_exptl_crystal_size_min 0.053
_refine_diff_density_max 0.401
_refine_diff_density_min -0.542
_refine_diff_density_rms 0.083
_refine_ls_extinction_coef 0.00021(7)
_refine_ls_extinction_expression Fc^*^=kFc[1+0.001xFc^2^\l^3^/sin(2\q)]^-1/4^
_refine_ls_extinction_method 'SHELXL-2018/3 (Sheldrick 2018)'
_refine_ls_goodness_of_fit_ref 1.053
_refine_ls_hydrogen_treatment constr
_refine_ls_matrix_type full
_refine_ls_number_parameters 350
_refine_ls_number_reflns 5167
_refine_ls_number_restraints 0
_refine_ls_restrained_S_all 1.053
_refine_ls_R_factor_all 0.0483
_refine_ls_R_factor_gt 0.0333
_refine_ls_shift/su_max 0.001
_refine_ls_shift/su_mean 0.000
_refine_ls_structure_factor_coef Fsqd
_refine_ls_weighting_details 'w=1/[\s^2^(Fo^2^)+(0.0081P)^2^+4.7524P] where P=(Fo^2^+2Fc^2^)/3'
_refine_ls_weighting_scheme calc
_refine_ls_wR_factor_gt 0.0600
_refine_ls_wR_factor_ref 0.0664
_reflns_Friedel_coverage 0.000
_reflns_number_gt 4188
_reflns_number_total 5167
_reflns_threshold_expression 'I > 2\s(I)'
_cod_data_source_file d5sc02171e2.cif
_cod_data_source_block p21n_a
_cod_depositor_comments 'Adding full bibliography for 1575141--1575143.cif.'
_cod_database_code 1575142
_shelx_shelxl_version_number 2018/3
_shelx_space_group_comment
;
The symmetry employed for this shelxl refinement is uniquely defined
by the following loop, which should always be used as a source of
symmetry information in preference to the above space-group names.
They are only intended as comments.
;
_shelx_estimated_absorpt_t_max 0.961
_shelx_estimated_absorpt_t_min 0.904
_olex2_refinement_description
;
1.a Ternary CH refined with riding coordinates:
 C21(H21)
1.b Aromatic/amide H refined with riding coordinates:
 C3(H3), C4(H4), C5(H5), C6(H6), C9(H9), C10(H10), C11(H11), C12(H12),
 C16(H16), C17(H17), C18(H18), C19(H19), C20(H20), C28(H28)
1.c Idealised Me refined as rotating group:
 C7(H7A,H7B,H7C), C14(H14A,H14B,H14C), C23(H23A,H23B,H23C), C25(H25A,H25B,
 H25C), C26(H26A,H26B,H26C), C30(H30A,H30B,H30C)
;
_olex2_submission_special_instructions 'No special instructions were received'

loop_
_space_group_symop_operation_xyz
'x, y, z'
'-x+1/2, y+1/2, -z+1/2'
'-x, -y, -z'
'x-1/2, -y-1/2, z-1/2'

loop_
_atom_site_label
_atom_site_type_symbol
_atom_site_fract_x
_atom_site_fract_y
_atom_site_fract_z
_atom_site_U_iso_or_equiv
_atom_site_adp_type
_atom_site_occupancy
_atom_site_site_symmetry_order
_atom_site_calc_flag
_atom_site_refinement_flags_posn
_atom_site_refinement_flags_adp
_atom_site_refinement_flags_occupancy
_atom_site_disorder_assembly
_atom_site_disorder_group
Pd1 Pd 0.36278(2) 0.28745(2) 0.51896(2) 0.01634(8) Uani 1 1 d . . . . .
P1 P 0.43415(7) 0.20490(5) 0.62877(5) 0.01529(17) Uani 1 1 d . . . . .
O1 O 0.6602(2) 0.28075(14) 0.59397(14) 0.0251(5) Uani 1 1 d . . . . .
O2 O 0.4639(2) 0.06856(14) 0.75671(13) 0.0236(5) Uani 1 1 d . . . . .
O3 O 0.1101(2) 0.30333(15) 0.64290(15) 0.0320(6) Uani 1 1 d . . . . .
O4 O 0.2171(2) 0.49827(15) 0.52117(16) 0.0360(6) Uani 1 1 d . . . . .
O5 O 0.31119(19) 0.36451(13) 0.41819(12) 0.0205(5) Uani 1 1 d . . . . .
O6 O 0.4400(2) 0.20433(14) 0.44541(12) 0.0229(5) Uani 1 1 d . . . . .
C1 C 0.5685(3) 0.14976(19) 0.60383(18) 0.0165(7) Uani 1 1 d . . . . .
C2 C 0.6690(3) 0.19623(19) 0.58429(19) 0.0198(7) Uani 1 1 d . . . . .
C3 C 0.7674(3) 0.1562(2) 0.5557(2) 0.0246(8) Uani 1 1 d . . . . .
H3 H 0.836490 0.187494 0.544306 0.030 Uiso 1 1 calc R U . . .
C4 C 0.7631(3) 0.0700(2) 0.5442(2) 0.0267(8) Uani 1 1 d . . . . .
H4 H 0.829439 0.042484 0.524295 0.032 Uiso 1 1 calc R U . . .
C5 C 0.6635(3) 0.0237(2) 0.56136(19) 0.0227(7) Uani 1 1 d . . . . .
H5 H 0.661016 -0.035049 0.552881 0.027 Uiso 1 1 calc R U . . .
C6 C 0.5673(3) 0.06389(19) 0.59099(18) 0.0183(7) Uani 1 1 d . . . . .
H6 H 0.499006 0.032007 0.602803 0.022 Uiso 1 1 calc R U . . .
C7 C 0.7590(3) 0.3319(2) 0.5738(3) 0.0394(10) Uani 1 1 d . . . . .
H7A H 0.765422 0.324861 0.514943 0.059 Uiso 1 1 calc R U . . .
H7B H 0.836971 0.315198 0.608112 0.059 Uiso 1 1 calc R U . . .
H7C H 0.741889 0.390720 0.584673 0.059 Uiso 1 1 calc R U . . .
C8 C 0.3240(3) 0.12505(19) 0.64619(18) 0.0171(7) Uani 1 1 d . . . . .
C9 C 0.2070(3) 0.1261(2) 0.5982(2) 0.0225(7) Uani 1 1 d . . . . .
H9 H 0.189961 0.164170 0.553091 0.027 Uiso 1 1 calc R U . . .
C10 C 0.1146(3) 0.0725(2) 0.6152(2) 0.0295(8) Uani 1 1 d . . . . .
H10 H 0.034909 0.074136 0.582042 0.035 Uiso 1 1 calc R U . . .
C11 C 0.1390(3) 0.0169(2) 0.6803(2) 0.0330(9) Uani 1 1 d . . . . .
H11 H 0.075239 -0.019178 0.692407 0.040 Uiso 1 1 calc R U . . .
C12 C 0.2555(3) 0.0129(2) 0.7284(2) 0.0280(8) Uani 1 1 d . . . . .
H12 H 0.271965 -0.026790 0.772142 0.034 Uiso 1 1 calc R U . . .
C13 C 0.3478(3) 0.0672(2) 0.71251(19) 0.0211(7) Uani 1 1 d . . . . .
C14 C 0.4878(3) 0.0176(2) 0.8306(2) 0.0298(8) Uani 1 1 d . . . . .
H14A H 0.480504 -0.041573 0.815105 0.045 Uiso 1 1 calc R U . . .
H14B H 0.427623 0.031058 0.867133 0.045 Uiso 1 1 calc R U . . .
H14C H 0.571625 0.028795 0.859894 0.045 Uiso 1 1 calc R U . . .
C15 C 0.4726(3) 0.25261(19) 0.73188(18) 0.0178(7) Uani 1 1 d . . . . .
C16 C 0.3739(3) 0.2679(2) 0.77522(19) 0.0233(7) Uani 1 1 d . . . . .
H16 H 0.292250 0.251795 0.751695 0.028 Uiso 1 1 calc R U . . .
C17 C 0.3955(3) 0.3066(2) 0.8523(2) 0.0313(9) Uani 1 1 d . . . . .
H17 H 0.328649 0.316925 0.881561 0.038 Uiso 1 1 calc R U . . .
C18 C 0.5142(4) 0.3301(2) 0.8866(2) 0.0348(9) Uani 1 1 d . . . . .
H18 H 0.528591 0.357498 0.938955 0.042 Uiso 1 1 calc R U . . .
C19 C 0.6120(3) 0.3140(2) 0.8449(2) 0.0318(9) Uani 1 1 d . . . . .
H19 H 0.693571 0.329708 0.869082 0.038 Uiso 1 1 calc R U . . .
C20 C 0.5917(3) 0.2747(2) 0.76771(19) 0.0236(7) Uani 1 1 d . . . . .
H20 H 0.659306 0.263017 0.739584 0.028 Uiso 1 1 calc R U . . .
C21 C 0.2752(3) 0.36993(19) 0.59166(18) 0.0180(7) Uani 1 1 d . . . . .
H21 H 0.315958 0.364619 0.650900 0.022 Uiso 1 1 calc R U . . .
C22 C 0.1456(3) 0.34011(19) 0.5849(2) 0.0218(7) Uani 1 1 d . . . . .
C23 C 0.0569(3) 0.3540(2) 0.5057(2) 0.0283(8) Uani 1 1 d . . . . .
H23A H -0.004910 0.309115 0.498488 0.043 Uiso 1 1 calc R U . . .
H23B H 0.102313 0.353913 0.458532 0.043 Uiso 1 1 calc R U . . .
H23C H 0.015262 0.407937 0.508302 0.043 Uiso 1 1 calc R U . . .
C24 C 0.2970(3) 0.4556(2) 0.5626(2) 0.0264(8) Uani 1 1 d . . . . .
C25 C 0.4245(4) 0.4908(3) 0.5916(3) 0.0472(11) Uani 1 1 d . . . . .
H25A H 0.444514 0.531561 0.550870 0.071 Uiso 1 1 calc R U . . .
H25B H 0.485307 0.445348 0.597134 0.071 Uiso 1 1 calc R U . . .
H25C H 0.426327 0.518257 0.645489 0.071 Uiso 1 1 calc R U . . .
C26 C 0.3035(3) 0.4229(2) 0.28508(19) 0.0257(8) Uani 1 1 d . . . . .
H26A H 0.217095 0.412223 0.260887 0.039 Uiso 1 1 calc R U . . .
H26B H 0.354769 0.422457 0.240999 0.039 Uiso 1 1 calc R U . . .
H26C H 0.309909 0.477687 0.312454 0.039 Uiso 1 1 calc R U . . .
C27 C 0.3478(3) 0.3559(2) 0.34808(19) 0.0208(7) Uani 1 1 d . . . . .
C28 C 0.4198(3) 0.2905(2) 0.32444(19) 0.0223(7) Uani 1 1 d . . . . .
H28 H 0.444432 0.294687 0.271272 0.027 Uiso 1 1 calc R U . . .
C29 C 0.4588(3) 0.2199(2) 0.37149(18) 0.0203(7) Uani 1 1 d . . . . .
C30 C 0.5249(3) 0.1510(2) 0.3334(2) 0.0299(8) Uani 1 1 d . . . . .
H30A H 0.591578 0.128796 0.375012 0.045 Uiso 1 1 calc R U . . .
H30B H 0.559817 0.173115 0.286099 0.045 Uiso 1 1 calc R U . . .
H30C H 0.466187 0.106100 0.314244 0.045 Uiso 1 1 calc R U . . .

loop_
_atom_site_aniso_label
_atom_site_aniso_U_11
_atom_site_aniso_U_22
_atom_site_aniso_U_33
_atom_site_aniso_U_23
_atom_site_aniso_U_13
_atom_site_aniso_U_12
Pd1 0.01768(13) 0.01779(13) 0.01271(12) 0.00040(10) -0.00007(8) 0.00211(11)
P1 0.0144(4) 0.0177(4) 0.0134(4) 0.0002(3) 0.0010(3) 0.0001(3)
O1 0.0230(12) 0.0201(12) 0.0331(13) 0.0039(10) 0.0076(10) -0.0035(10)
O2 0.0246(12) 0.0249(13) 0.0200(12) 0.0073(9) -0.0002(10) -0.0030(10)
O3 0.0337(14) 0.0305(14) 0.0354(14) 0.0083(11) 0.0163(11) 0.0068(11)
O4 0.0504(17) 0.0222(14) 0.0369(15) 0.0047(11) 0.0115(13) 0.0051(12)
O5 0.0223(12) 0.0240(12) 0.0148(11) 0.0020(9) 0.0022(9) 0.0036(10)
O6 0.0266(12) 0.0259(13) 0.0164(11) 0.0007(10) 0.0038(9) 0.0049(10)
C1 0.0133(15) 0.0221(17) 0.0130(15) 0.0007(12) -0.0016(12) 0.0030(13)
C2 0.0203(16) 0.0213(18) 0.0169(16) -0.0001(13) 0.0003(13) -0.0004(13)
C3 0.0148(16) 0.037(2) 0.0227(17) 0.0010(15) 0.0047(13) 0.0004(15)
C4 0.0201(17) 0.038(2) 0.0212(17) -0.0063(15) 0.0002(14) 0.0079(16)
C5 0.0218(17) 0.0240(18) 0.0198(17) -0.0060(13) -0.0046(14) 0.0034(14)
C6 0.0187(16) 0.0205(17) 0.0141(15) 0.0000(12) -0.0021(12) -0.0022(13)
C7 0.035(2) 0.030(2) 0.057(3) 0.0047(18) 0.0177(19) -0.0103(18)
C8 0.0135(15) 0.0178(16) 0.0206(16) -0.0030(13) 0.0046(12) 0.0004(12)
C9 0.0192(17) 0.0243(18) 0.0239(17) -0.0049(14) 0.0030(14) 0.0003(14)
C10 0.0197(18) 0.034(2) 0.034(2) -0.0074(16) 0.0001(15) -0.0058(16)
C11 0.032(2) 0.032(2) 0.036(2) -0.0066(17) 0.0110(17) -0.0145(17)
C12 0.035(2) 0.0233(19) 0.0274(19) 0.0029(14) 0.0110(16) -0.0042(16)
C13 0.0226(17) 0.0229(18) 0.0179(16) -0.0035(13) 0.0033(13) -0.0008(14)
C14 0.046(2) 0.0251(19) 0.0177(17) 0.0063(14) 0.0015(15) 0.0005(17)
C15 0.0218(17) 0.0153(15) 0.0143(15) 0.0026(12) -0.0029(13) 0.0054(13)
C16 0.0271(18) 0.0256(19) 0.0164(16) -0.0005(13) 0.0009(14) 0.0051(14)
C17 0.036(2) 0.040(2) 0.0167(17) -0.0027(15) 0.0032(15) 0.0140(17)
C18 0.042(2) 0.039(2) 0.0190(18) -0.0060(16) -0.0093(16) 0.0115(18)
C19 0.030(2) 0.029(2) 0.030(2) -0.0051(15) -0.0128(16) 0.0045(16)
C20 0.0244(18) 0.0239(18) 0.0204(16) 0.0006(14) -0.0030(13) 0.0024(14)
C21 0.0195(16) 0.0208(17) 0.0126(15) -0.0025(12) -0.0004(12) 0.0033(13)
C22 0.0287(18) 0.0151(17) 0.0226(17) -0.0022(13) 0.0068(14) 0.0047(14)
C23 0.0206(18) 0.039(2) 0.0245(18) -0.0039(16) 0.0011(14) -0.0014(16)
C24 0.0296(19) 0.0257(19) 0.0258(18) -0.0085(15) 0.0103(15) -0.0045(16)
C25 0.044(2) 0.053(3) 0.048(3) -0.020(2) 0.017(2) -0.020(2)
C26 0.0301(19) 0.0279(19) 0.0175(17) 0.0038(14) -0.0008(14) 0.0005(15)
C27 0.0195(17) 0.0224(17) 0.0183(17) -0.0004(13) -0.0036(13) -0.0065(14)
C28 0.0230(17) 0.0290(18) 0.0152(15) 0.0000(14) 0.0034(13) -0.0025(15)
C29 0.0206(16) 0.0253(18) 0.0151(15) -0.0017(14) 0.0031(12) -0.0030(14)
C30 0.039(2) 0.030(2) 0.0230(18) -0.0010(15) 0.0121(16) 0.0031(17)

loop_
_atom_type_symbol
_atom_type_description
_atom_type_scat_dispersion_real
_atom_type_scat_dispersion_imag
_atom_type_scat_source
C C 0.0033 0.0016 'International Tables Vol C Tables 4.2.6.8 and 6.1.1.4'
H H 0.0000 0.0000 'International Tables Vol C Tables 4.2.6.8 and 6.1.1.4'
O O 0.0106 0.0060 'International Tables Vol C Tables 4.2.6.8 and 6.1.1.4'
P P 0.1023 0.0942 'International Tables Vol C Tables 4.2.6.8 and 6.1.1.4'
Pd Pd -0.9988 1.0072 'International Tables Vol C Tables 4.2.6.8 and 6.1.1.4'

loop_
_geom_angle_atom_site_label_1
_geom_angle_atom_site_label_2
_geom_angle_atom_site_label_3
_geom_angle
_geom_angle_site_symmetry_1
_geom_angle_site_symmetry_3
_geom_angle_publ_flag
O5 Pd1 P1 175.76(6) . . ?
O5 Pd1 O6 90.45(8) . . ?
O5 Pd1 C21 88.98(10) . . ?
O6 Pd1 P1 87.81(6) . . ?
O6 Pd1 C21 177.15(10) . . ?
C21 Pd1 P1 92.94(8) . . ?
C1 P1 Pd1 107.22(10) . . ?
C1 P1 C15 109.42(14) . . ?
C8 P1 Pd1 112.45(10) . . ?
C8 P1 C1 106.06(14) . . ?
C8 P1 C15 102.16(14) . . ?
C15 P1 Pd1 118.84(10) . . ?
C2 O1 C7 117.9(3) . . ?
C13 O2 C14 117.5(3) . . ?
C27 O5 Pd1 124.3(2) . . ?
C29 O6 Pd1 124.4(2) . . ?
C2 C1 P1 119.0(2) . . ?
C6 C1 P1 121.7(2) . . ?
C6 C1 C2 118.5(3) . . ?
O1 C2 C1 115.2(3) . . ?
O1 C2 C3 124.4(3) . . ?
C3 C2 C1 120.5(3) . . ?
C2 C3 H3 120.4 . . ?
C4 C3 C2 119.2(3) . . ?
C4 C3 H3 120.4 . . ?
C3 C4 H4 119.6 . . ?
C5 C4 C3 120.9(3) . . ?
C5 C4 H4 119.6 . . ?
C4 C5 H5 120.3 . . ?
C4 C5 C6 119.4(3) . . ?
C6 C5 H5 120.3 . . ?
C1 C6 H6 119.3 . . ?
C5 C6 C1 121.4(3) . . ?
C5 C6 H6 119.3 . . ?
O1 C7 H7A 109.5 . . ?
O1 C7 H7B 109.5 . . ?
O1 C7 H7C 109.5 . . ?
H7A C7 H7B 109.5 . . ?
H7A C7 H7C 109.5 . . ?
H7B C7 H7C 109.5 . . ?
C9 C8 P1 118.7(2) . . ?
C9 C8 C13 118.5(3) . . ?
C13 C8 P1 122.4(2) . . ?
C8 C9 H9 119.5 . . ?
C10 C9 C8 121.1(3) . . ?
C10 C9 H9 119.5 . . ?
C9 C10 H10 120.2 . . ?
C11 C10 C9 119.7(3) . . ?
C11 C10 H10 120.2 . . ?
C10 C11 H11 119.6 . . ?
C10 C11 C12 120.8(3) . . ?
C12 C11 H11 119.6 . . ?
C11 C12 H12 120.1 . . ?
C11 C12 C13 119.8(3) . . ?
C13 C12 H12 120.1 . . ?
O2 C13 C8 115.9(3) . . ?
O2 C13 C12 124.0(3) . . ?
C12 C13 C8 120.1(3) . . ?
O2 C14 H14A 109.5 . . ?
O2 C14 H14B 109.5 . . ?
O2 C14 H14C 109.5 . . ?
H14A C14 H14B 109.5 . . ?
H14A C14 H14C 109.5 . . ?
H14B C14 H14C 109.5 . . ?
C16 C15 P1 116.9(2) . . ?
C20 C15 P1 123.7(3) . . ?
C20 C15 C16 119.4(3) . . ?
C15 C16 H16 120.0 . . ?
C17 C16 C15 120.0(3) . . ?
C17 C16 H16 120.0 . . ?
C16 C17 H17 120.0 . . ?
C18 C17 C16 120.0(3) . . ?
C18 C17 H17 120.0 . . ?
C17 C18 H18 119.9 . . ?
C19 C18 C17 120.3(3) . . ?
C19 C18 H18 119.9 . . ?
C18 C19 H19 119.9 . . ?
C18 C19 C20 120.3(3) . . ?
C20 C19 H19 119.9 . . ?
C15 C20 C19 119.9(3) . . ?
C15 C20 H20 120.0 . . ?
C19 C20 H20 120.0 . . ?
Pd1 C21 H21 108.5 . . ?
C22 C21 Pd1 105.9(2) . . ?
C22 C21 H21 108.5 . . ?
C24 C21 Pd1 106.8(2) . . ?
C24 C21 H21 108.5 . . ?
C24 C21 C22 118.3(3) . . ?
O3 C22 C21 120.9(3) . . ?
O3 C22 C23 119.4(3) . . ?
C21 C22 C23 119.7(3) . . ?
C22 C23 H23A 109.5 . . ?
C22 C23 H23B 109.5 . . ?
C22 C23 H23C 109.5 . . ?
H23A C23 H23B 109.5 . . ?
H23A C23 H23C 109.5 . . ?
H23B C23 H23C 109.5 . . ?
O4 C24 C21 123.7(3) . . ?
O4 C24 C25 120.5(3) . . ?
C21 C24 C25 115.7(3) . . ?
C24 C25 H25A 109.5 . . ?
C24 C25 H25B 109.5 . . ?
C24 C25 H25C 109.5 . . ?
H25A C25 H25B 109.5 . . ?
H25A C25 H25C 109.5 . . ?
H25B C25 H25C 109.5 . . ?
H26A C26 H26B 109.5 . . ?
H26A C26 H26C 109.5 . . ?
H26B C26 H26C 109.5 . . ?
C27 C26 H26A 109.5 . . ?
C27 C26 H26B 109.5 . . ?
C27 C26 H26C 109.5 . . ?
O5 C27 C26 114.7(3) . . ?
O5 C27 C28 126.7(3) . . ?
C28 C27 C26 118.5(3) . . ?
C27 C28 H28 116.9 . . ?
C29 C28 C27 126.2(3) . . ?
C29 C28 H28 116.9 . . ?
O6 C29 C28 126.5(3) . . ?
O6 C29 C30 114.0(3) . . ?
C28 C29 C30 119.4(3) . . ?
C29 C30 H30A 109.5 . . ?
C29 C30 H30B 109.5 . . ?
C29 C30 H30C 109.5 . . ?
H30A C30 H30B 109.5 . . ?
H30A C30 H30C 109.5 . . ?
H30B C30 H30C 109.5 . . ?

loop_
_geom_bond_atom_site_label_1
_geom_bond_atom_site_label_2
_geom_bond_distance
_geom_bond_site_symmetry_2
_geom_bond_publ_flag
Pd1 P1 2.2598(8) . ?
Pd1 O5 2.058(2) . ?
Pd1 O6 2.060(2) . ?
Pd1 C21 2.104(3) . ?
P1 C1 1.817(3) . ?
P1 C8 1.810(3) . ?
P1 C15 1.832(3) . ?
O1 C2 1.366(4) . ?
O1 C7 1.436(4) . ?
O2 C13 1.358(4) . ?
O2 C14 1.443(4) . ?
O3 C22 1.228(4) . ?
O4 C24 1.224(4) . ?
O5 C27 1.278(4) . ?
O6 C29 1.279(4) . ?
C1 C2 1.406(4) . ?
C1 C6 1.389(4) . ?
C2 C3 1.396(4) . ?
C3 H3 0.9500 . ?
C3 C4 1.392(5) . ?
C4 H4 0.9500 . ?
C4 C5 1.383(5) . ?
C5 H5 0.9500 . ?
C5 C6 1.385(4) . ?
C6 H6 0.9500 . ?
C7 H7A 0.9800 . ?
C7 H7B 0.9800 . ?
C7 H7C 0.9800 . ?
C8 C9 1.390(4) . ?
C8 C13 1.415(4) . ?
C9 H9 0.9500 . ?
C9 C10 1.387(5) . ?
C10 H10 0.9500 . ?
C10 C11 1.378(5) . ?
C11 H11 0.9500 . ?
C11 C12 1.387(5) . ?
C12 H12 0.9500 . ?
C12 C13 1.388(5) . ?
C14 H14A 0.9800 . ?
C14 H14B 0.9800 . ?
C14 H14C 0.9800 . ?
C15 C16 1.404(5) . ?
C15 C20 1.386(4) . ?
C16 H16 0.9500 . ?
C16 C17 1.385(4) . ?
C17 H17 0.9500 . ?
C17 C18 1.382(5) . ?
C18 H18 0.9500 . ?
C18 C19 1.381(5) . ?
C19 H19 0.9500 . ?
C19 C20 1.392(5) . ?
C20 H20 0.9500 . ?
C21 H21 1.0000 . ?
C21 C22 1.484(4) . ?
C21 C24 1.481(5) . ?
C22 C23 1.503(4) . ?
C23 H23A 0.9800 . ?
C23 H23B 0.9800 . ?
C23 H23C 0.9800 . ?
C24 C25 1.508(5) . ?
C25 H25A 0.9800 . ?
C25 H25B 0.9800 . ?
C25 H25C 0.9800 . ?
C26 H26A 0.9800 . ?
C26 H26B 0.9800 . ?
C26 H26C 0.9800 . ?
C26 C27 1.510(4) . ?
C27 C28 1.400(5) . ?
C28 H28 0.9500 . ?
C28 C29 1.393(5) . ?
C29 C30 1.507(4) . ?
C30 H30A 0.9800 . ?
C30 H30B 0.9800 . ?
C30 H30C 0.9800 . ?

loop_
_geom_torsion_atom_site_label_1
_geom_torsion_atom_site_label_2
_geom_torsion_atom_site_label_3
_geom_torsion_atom_site_label_4
_geom_torsion
_geom_torsion_site_symmetry_1
_geom_torsion_site_symmetry_2
_geom_torsion_site_symmetry_3
_geom_torsion_site_symmetry_4
_geom_torsion_publ_flag
Pd1 P1 C1 C2 57.5(2) . . . . ?
Pd1 P1 C1 C6 -112.4(2) . . . . ?
Pd1 P1 C8 C9 -5.7(3) . . . . ?
Pd1 P1 C8 C13 -178.8(2) . . . . ?
Pd1 P1 C15 C16 81.3(3) . . . . ?
Pd1 P1 C15 C20 -97.9(3) . . . . ?
Pd1 O5 C27 C26 -176.6(2) . . . . ?
Pd1 O5 C27 C28 5.5(4) . . . . ?
Pd1 O6 C29 C28 -7.2(4) . . . . ?
Pd1 O6 C29 C30 175.8(2) . . . . ?
Pd1 C21 C22 O3 105.6(3) . . . . ?
Pd1 C21 C22 C23 -73.6(3) . . . . ?
Pd1 C21 C24 O4 106.7(3) . . . . ?
Pd1 C21 C24 C25 -76.8(3) . . . . ?
P1 C1 C2 O1 6.1(4) . . . . ?
P1 C1 C2 C3 -172.7(2) . . . . ?
P1 C1 C6 C5 171.3(2) . . . . ?
P1 C8 C9 C10 -172.6(3) . . . . ?
P1 C8 C13 O2 -7.4(4) . . . . ?
P1 C8 C13 C12 173.2(3) . . . . ?
P1 C15 C16 C17 -177.7(3) . . . . ?
P1 C15 C20 C19 177.3(2) . . . . ?
O1 C2 C3 C4 -176.6(3) . . . . ?
O5 C27 C28 C29 4.1(5) . . . . ?
C1 P1 C8 C9 -122.6(3) . . . . ?
C1 P1 C8 C13 64.3(3) . . . . ?
C1 P1 C15 C16 -155.2(2) . . . . ?
C1 P1 C15 C20 25.7(3) . . . . ?
C1 C2 C3 C4 2.1(5) . . . . ?
C2 C1 C6 C5 1.4(4) . . . . ?
C2 C3 C4 C5 -0.6(5) . . . . ?
C3 C4 C5 C6 -0.5(5) . . . . ?
C4 C5 C6 C1 0.1(5) . . . . ?
C6 C1 C2 O1 176.3(3) . . . . ?
C6 C1 C2 C3 -2.5(4) . . . . ?
C7 O1 C2 C1 -179.1(3) . . . . ?
C7 O1 C2 C3 -0.3(4) . . . . ?
C8 P1 C1 C2 177.9(2) . . . . ?
C8 P1 C1 C6 8.0(3) . . . . ?
C8 P1 C15 C16 -43.1(3) . . . . ?
C8 P1 C15 C20 137.8(3) . . . . ?
C8 C9 C10 C11 -0.3(5) . . . . ?
C9 C8 C13 O2 179.5(3) . . . . ?
C9 C8 C13 C12 0.1(5) . . . . ?
C9 C10 C11 C12 -1.0(5) . . . . ?
C10 C11 C12 C13 1.9(5) . . . . ?
C11 C12 C13 O2 179.3(3) . . . . ?
C11 C12 C13 C8 -1.4(5) . . . . ?
C13 C8 C9 C10 0.8(5) . . . . ?
C14 O2 C13 C8 172.9(3) . . . . ?
C14 O2 C13 C12 -7.8(5) . . . . ?
C15 P1 C1 C2 -72.6(3) . . . . ?
C15 P1 C1 C6 117.5(2) . . . . ?
C15 P1 C8 C9 122.8(3) . . . . ?
C15 P1 C8 C13 -50.2(3) . . . . ?
C15 C16 C17 C18 0.0(5) . . . . ?
C16 C15 C20 C19 -1.9(5) . . . . ?
C16 C17 C18 C19 -1.1(6) . . . . ?
C17 C18 C19 C20 0.7(6) . . . . ?
C18 C19 C20 C15 0.8(5) . . . . ?
C20 C15 C16 C17 1.5(5) . . . . ?
C22 C21 C24 O4 -12.4(5) . . . . ?
C22 C21 C24 C25 164.1(3) . . . . ?
C24 C21 C22 O3 -134.8(3) . . . . ?
C24 C21 C22 C23 46.0(4) . . . . ?
C26 C27 C28 C29 -173.7(3) . . . . ?
C27 C28 C29 O6 -3.1(5) . . . . ?
C27 C28 C29 C30 173.7(3) . . . . ?
